data_4316400
loop_
_publ_author_name
'Abraham B. Alemayehu'
'Lars Kristian Hansen'
'Abhik Ghosh'

_publ_section_title
;
 Nonplanar, Noninnocent, and Chiral: A Strongly Saddled Metallocorrole
;
_journal_name_full 'Inorganic Chemistry'
_journal_page_first 7608
_journal_page_last 7610
_journal_paper_doi 10.1021/ic1008736
_journal_volume 49
_journal_year 2010
_chemical_formula_moiety 'C40 H21 Br8 Cu N4 O2 '
_chemical_formula_sum 'C40 H21 Br8 Cu N4 O2'
_chemical_formula_weight 1292.41
_space_group_IT_number 2
_symmetry_cell_setting triclinic
_symmetry_Int_Tables_number 2
_symmetry_space_group_name_Hall '-P 1'
_symmetry_space_group_name_H-M 'P -1'
_cell_angle_alpha 91.566(5)
_cell_angle_beta 95.014(5)
_cell_angle_gamma 104.131(7)
_cell_formula_units_Z 2
_cell_length_a 9.406(2)
_cell_length_b 12.929(3)
_cell_length_c 18.405(4)
_cell_measurement_reflns_used 3622
_cell_measurement_temperature 293.1
_cell_measurement_theta_max 30.6
_cell_measurement_theta_min 2.6
_cell_volume 2159.5(8)
_computing_cell_refinement CrystalClear
_computing_data_collection CrystalClear
_computing_data_reduction CrystalStructure
_computing_publication_material 'CrystalStructure 3.7.0'
_computing_structure_refinement CRYSTALS
_computing_structure_solution SHELXS97
_diffrn_detector_area_resol_mean 7.31
_diffrn_measured_fraction_theta_full 0.840
_diffrn_measured_fraction_theta_max 0.840
_diffrn_measurement_device_type 'Rigaku Saturn'
_diffrn_measurement_method \w
_diffrn_radiation_type 'Mo K\a'
_diffrn_radiation_wavelength 0.71070
_diffrn_reflns_av_R_equivalents 0.056
_diffrn_reflns_limit_h_max 12
_diffrn_reflns_limit_h_min -10
_diffrn_reflns_limit_k_max 18
_diffrn_reflns_limit_k_min -17
_diffrn_reflns_limit_l_max 24
_diffrn_reflns_limit_l_min -25
_diffrn_reflns_number 21631
_diffrn_reflns_theta_full 30.58
_diffrn_reflns_theta_max 30.58
_exptl_absorpt_coefficient_mu 7.968
_exptl_absorpt_correction_T_max 0.671
_exptl_absorpt_correction_T_min 0.381
_exptl_absorpt_correction_type multi-scan
_exptl_absorpt_process_details 'Jacobson, R. (1998) Private communication'
_exptl_crystal_colour colorless
_exptl_crystal_density_diffrn 1.987
_exptl_crystal_density_method 'not measured'
_exptl_crystal_description prism
_exptl_crystal_F_000 1228.00
_exptl_crystal_size_max 0.60
_exptl_crystal_size_mid 0.08
_exptl_crystal_size_min 0.05
_refine_diff_density_max 0.87
_refine_diff_density_min -0.80
_refine_ls_extinction_method none
_refine_ls_goodness_of_fit_ref 1.098
_refine_ls_hydrogen_treatment refall
_refine_ls_number_parameters 545
_refine_ls_number_reflns 5527
_refine_ls_R_factor_gt 0.0455
_refine_ls_shift/su_max 0.0392
_refine_ls_structure_factor_coef F
_refine_ls_weighting_details
;
    Chebychev polynomial with 3 parameters (Carruthers & Watkin, 1979)
    14.2482    -10.1844    8.3036
;
_refine_ls_weighting_scheme calc
_refine_ls_wR_factor_ref 0.0535
_reflns_number_gt 4379
_reflns_number_total 11162
_reflns_threshold_expression F^2^>2.0\s(F^2^)
_cod_data_source_file ic1008736_si_001.cif
_cod_data_source_block '__Abra_CuBr8_1a'
_cod_original_cell_volume 2159.5(9)
_cod_original_formula_sum 'C40 H21 Br8 Cu N4 O2 '
_cod_database_code 4316400

loop_
_symmetry_equiv_pos_site_id
_symmetry_equiv_pos_as_xyz
1 +X,+Y,+Z
2 -X,-Y,-Z

loop_
_atom_site_label
_atom_site_type_symbol
_atom_site_fract_x
_atom_site_fract_y
_atom_site_fract_z
_atom_site_U_iso_or_equiv
_atom_site_adp_type
_atom_site_occupancy
_atom_site_symmetry_multiplicity
_atom_site_calc_flag
_atom_site_refinement_flags
_atom_site_disorder_assembly
_atom_site_disorder_group
Br1 Br 0.35342(12) 0.09495(8) 0.47193(6) 0.0665(3) Uani 1.00 1 d . . .
Br2 Br 0.47189(10) 0.27373(6) 0.62565(5) 0.0538(2) Uani 1.00 1 d . . .
Br3 Br 1.01305(10) 0.68558(6) 0.63243(5) 0.0501(2) Uani 1.00 1 d . . .
Br4 Br 1.13500(10) 0.83540(6) 0.49054(6) 0.0592(2) Uani 1.00 1 d . . .
Br5 Br 0.77942(14) 0.79929(8) 0.17749(6) 0.0849(3) Uani 1.00 1 d . . .
Br6 Br 0.65883(17) 0.56826(10) 0.06890(6) 0.0893(4) Uani 1.00 1 d . . .
Br7 Br 0.70469(16) 0.09572(9) 0.16510(6) 0.0791(4) Uani 1.00 1 d . . .
Br8 Br 0.56813(12) 0.00753(6) 0.33050(6) 0.0625(3) Uani 1.00 1 d . . .
Cu1 Cu 0.72973(10) 0.45254(6) 0.36346(5) 0.0377(2) Uani 1.00 1 d . . .
O1 O 0.7782(8) 0.5441(6) 0.8513(3) 0.073(2) Uani 1.00 1 d . . .
O2 O 0.7582(8) 0.2794(6) -0.1101(4) 0.078(2) Uani 1.00 1 d . . .
N1 N 0.6723(6) 0.3606(4) 0.4405(3) 0.0360(17) Uani 1.00 1 d . . .
N2 N 0.7904(6) 0.5725(4) 0.4325(3) 0.0376(17) Uani 1.00 1 d . . .
N3 N 0.7997(7) 0.5242(5) 0.2794(3) 0.0397(18) Uani 1.00 1 d . . .
N4 N 0.6307(7) 0.3265(5) 0.3037(3) 0.0412(19) Uani 1.00 1 d . . .
C1 C 0.5823(8) 0.2630(6) 0.4184(4) 0.041(2) Uani 1.00 1 d . . .
C2 C 0.5031(8) 0.2209(5) 0.4776(4) 0.042(2) Uani 1.00 1 d . . .
C3 C 0.5500(8) 0.2934(5) 0.5361(4) 0.043(2) Uani 1.00 1 d . . .
C4 C 0.6542(8) 0.3827(5) 0.5112(4) 0.037(2) Uani 1.00 1 d . . .
C5 C 0.7295(8) 0.4795(5) 0.5461(4) 0.037(2) Uani 1.00 1 d . . .
C6 C 0.8113(8) 0.5654(5) 0.5071(4) 0.039(2) Uani 1.00 1 d . . .
C7 C 0.9257(8) 0.6565(5) 0.5367(4) 0.036(2) Uani 1.00 1 d . . .
C8 C 0.9725(8) 0.7167(5) 0.4797(4) 0.038(2) Uani 1.00 1 d . . .
C9 C 0.8871(8) 0.6672(5) 0.4139(4) 0.039(2) Uani 1.00 1 d . . .
C10 C 0.8915(8) 0.7015(5) 0.3425(4) 0.037(2) Uani 1.00 1 d . . .
C11 C 0.8303(8) 0.6352(5) 0.2800(4) 0.040(2) Uani 1.00 1 d . . .
C12 C 0.7909(10) 0.6634(6) 0.2082(5) 0.052(2) Uani 1.00 1 d . . .
C13 C 0.7440(10) 0.5732(7) 0.1645(4) 0.053(2) Uani 1.00 1 d . . .
C14 C 0.7509(9) 0.4846(6) 0.2092(4) 0.044(2) Uani 1.00 1 d . . .
C15 C 0.7162(9) 0.3734(6) 0.1859(4) 0.048(2) Uani 1.00 1 d . . .
C16 C 0.6689(9) 0.2953(6) 0.2369(4) 0.044(2) Uani 1.00 1 d . . .
C17 C 0.6491(9) 0.1815(7) 0.2346(4) 0.050(2) Uani 1.00 1 d . . .
C18 C 0.5996(9) 0.1480(5) 0.2997(4) 0.043(2) Uani 1.00 1 d . . .
C19 C 0.5924(8) 0.2372(5) 0.3430(4) 0.039(2) Uani 1.00 1 d . . .
C20 C 0.7332(8) 0.4937(5) 0.6260(4) 0.039(2) Uani 1.00 1 d . . .
C21 C 0.8094(9) 0.4377(6) 0.6719(4) 0.046(2) Uani 1.00 1 d . . .
C22 C 0.8213(9) 0.4570(6) 0.7466(5) 0.050(2) Uani 1.00 1 d . . .
C23 C 0.7574(9) 0.5297(7) 0.7775(4) 0.049(2) Uani 1.00 1 d . . .
C24 C 0.6738(9) 0.5819(7) 0.7317(4) 0.049(2) Uani 1.00 1 d . . .
C25 C 0.6652(9) 0.5669(6) 0.6577(4) 0.046(2) Uani 1.00 1 d . . .
C26 C 0.9707(8) 0.8136(5) 0.3289(4) 0.038(2) Uani 1.00 1 d . . .
C27 C 0.9275(9) 0.9001(6) 0.3565(4) 0.044(2) Uani 1.00 1 d . . .
C28 C 0.9954(10) 1.0019(7) 0.3384(5) 0.056(2) Uani 1.00 1 d . . .
C29 C 1.1096(10) 1.0196(6) 0.2948(5) 0.052(2) Uani 1.00 1 d . . .
C30 C 1.1556(9) 0.9337(6) 0.2689(5) 0.052(2) Uani 1.00 1 d . . .
C31 C 1.0835(10) 0.8312(6) 0.2847(5) 0.052(2) Uani 1.00 1 d . . .
C32 C 0.7260(9) 0.3446(6) 0.1092(4) 0.047(2) Uani 1.00 1 d . . .
C33 C 0.8571(11) 0.3819(8) 0.0759(5) 0.065(3) Uani 1.00 1 d . . .
C34 C 0.8632(12) 0.3566(8) 0.0048(6) 0.070(3) Uani 1.00 1 d . . .
C35 C 0.7396(11) 0.2971(8) -0.0376(5) 0.059(3) Uani 1.00 1 d . . .
C36 C 0.6104(11) 0.2605(7) -0.0077(5) 0.059(3) Uani 1.00 1 d . . .
C37 C 0.6068(9) 0.2818(6) 0.0664(5) 0.052(2) Uani 1.00 1 d . . .
C38 C 0.7335(19) 0.6283(12) 0.8822(6) 0.123(6) Uani 1.00 1 d . . .
C39 C 1.1839(12) 1.1317(7) 0.2738(6) 0.075(3) Uani 1.00 1 d . . .
C40 C 0.6297(14) 0.2339(10) -0.1578(6) 0.091(4) Uani 1.00 1 d . . .
C41 C 0.284(6) 0.034(4) 0.078(3) 0.169(19) Uiso 0.50 1 d P . .
C42 C 0.306(5) 0.011(4) 0.035(3) 0.158(17) Uiso 0.50 1 d P . .
C43 C 0.224(7) 0.075(4) 0.018(3) 0.20(2) Uiso 0.50 1 d P . .
C44 C 0.076(9) 0.046(6) 0.064(4) 0.26(3) Uiso 0.50 1 d P . .
C45 C 0.171(8) -0.028(5) 0.051(3) 0.21(2) Uiso 0.50 1 d P . .
C46 C 0.095(10) -0.005(9) -0.019(4) 0.27(3) Uiso 0.50 1 d P . .
C47 C -0.005(12) -0.075(7) 0.007(5) 0.29(3) Uiso 0.50 1 d P . .
H1 H 0.5195 0.2515 0.0884 0.058 Uiso 1.00 1 c R . .
H2 H 0.5240 0.2220 -0.0365 0.069 Uiso 1.00 1 c R . .
H3 H 0.9541 0.3794 -0.0159 0.081 Uiso 1.00 1 c R . .
H4 H 0.9407 0.4259 0.1039 0.074 Uiso 1.00 1 c R . .
H5 H 1.1144 0.7725 0.2649 0.063 Uiso 1.00 1 c R . .
H6 H 1.2365 0.9447 0.2400 0.063 Uiso 1.00 1 c R . .
H7 H 0.9620 1.0606 0.3562 0.069 Uiso 1.00 1 c R . .
H8 H 0.8507 0.8899 0.3879 0.055 Uiso 1.00 1 c R . .
H9 H 0.6135 0.6062 0.6269 0.056 Uiso 1.00 1 c R . .
H10 H 0.6210 0.6276 0.7522 0.063 Uiso 1.00 1 c R . .
H11 H 0.8748 0.4187 0.7772 0.061 Uiso 1.00 1 c R . .
H12 H 0.8539 0.3862 0.6520 0.058 Uiso 1.00 1 c R . .
H13 H 1.2651 1.1620 0.3086 0.089 Uiso 1.00 1 c R . .
H14 H 1.1157 1.1752 0.2725 0.089 Uiso 1.00 1 c R . .
H15 H 1.2178 1.1275 0.2269 0.089 Uiso 1.00 1 c R . .
H16 H 0.6106 0.1583 -0.1588 0.106 Uiso 1.00 1 c R . .
H17 H 0.6430 0.2578 -0.2057 0.106 Uiso 1.00 1 c R . .
H18 H 0.5487 0.2556 -0.1404 0.106 Uiso 1.00 1 c R . .
H19 H 0.8126 0.6906 0.8859 0.156 Uiso 1.00 1 c R . .
H20 H 0.7038 0.6118 0.9294 0.156 Uiso 1.00 1 c R . .
H21 H 0.6530 0.6407 0.8517 0.156 Uiso 1.00 1 c R . .

loop_
_atom_site_aniso_label
_atom_site_aniso_U_11
_atom_site_aniso_U_22
_atom_site_aniso_U_33
_atom_site_aniso_U_12
_atom_site_aniso_U_13
_atom_site_aniso_U_23
Br1 0.0670(6) 0.0474(5) 0.0695(6) -0.0182(4) 0.0127(5) 0.0083(4)
Br2 0.0536(5) 0.0508(5) 0.0548(5) 0.0022(4) 0.0205(4) 0.0106(4)
Br3 0.0462(5) 0.0507(5) 0.0477(5) 0.0023(3) 0.0026(4) -0.0005(4)
Br4 0.0504(5) 0.0433(4) 0.0709(6) -0.0111(4) -0.0036(4) 0.0122(4)
Br5 0.1102(9) 0.0457(5) 0.0872(8) 0.0068(5) -0.0265(7) 0.0272(5)
Br6 0.1374(11) 0.0654(6) 0.0528(6) 0.0109(7) -0.0227(7) 0.0167(5)
Br7 0.1226(10) 0.0559(6) 0.0670(7) 0.0334(6) 0.0234(7) -0.0009(5)
Br8 0.0784(7) 0.0336(4) 0.0726(6) 0.0080(4) 0.0059(5) 0.0091(4)
Cu1 0.0388(5) 0.0304(4) 0.0418(5) 0.0034(3) 0.0050(4) 0.0067(4)
O1 0.089(5) 0.093(5) 0.043(4) 0.028(4) 0.016(3) 0.006(3)
O2 0.084(5) 0.091(5) 0.056(4) 0.011(4) 0.024(4) -0.002(4)
N1 0.038(3) 0.030(3) 0.039(3) 0.009(2) 0.000(2) -0.002(2)
N2 0.034(3) 0.032(3) 0.044(4) 0.002(2) 0.006(2) 0.009(2)
N3 0.038(3) 0.037(3) 0.044(4) 0.008(2) 0.009(3) -0.001(2)
N4 0.038(3) 0.039(3) 0.049(4) 0.011(2) 0.006(3) 0.006(3)
C1 0.036(4) 0.036(4) 0.051(5) 0.008(3) 0.009(3) 0.007(3)
C2 0.035(4) 0.033(3) 0.054(5) -0.003(3) 0.010(3) 0.015(3)
C3 0.031(4) 0.033(3) 0.059(5) -0.002(3) -0.001(3) 0.015(3)
C4 0.036(4) 0.031(3) 0.043(4) 0.005(3) 0.009(3) 0.009(3)
C5 0.033(4) 0.037(3) 0.044(4) 0.013(3) 0.008(3) 0.009(3)
C6 0.039(4) 0.035(3) 0.046(4) 0.015(3) 0.007(3) 0.004(3)
C7 0.035(4) 0.031(3) 0.042(4) 0.007(3) 0.009(3) 0.007(3)
C8 0.034(4) 0.025(3) 0.055(5) 0.009(3) 0.008(3) -0.001(3)
C9 0.038(4) 0.031(3) 0.046(4) 0.001(3) 0.008(3) 0.007(3)
C10 0.036(4) 0.025(3) 0.055(5) 0.014(3) 0.012(3) 0.006(3)
C11 0.045(4) 0.032(3) 0.041(4) 0.006(3) 0.010(3) 0.004(3)
C12 0.055(5) 0.039(4) 0.058(5) 0.007(3) -0.003(4) 0.013(4)
C13 0.063(5) 0.052(5) 0.035(4) 0.005(4) -0.011(4) 0.009(3)
C14 0.044(4) 0.038(4) 0.049(5) 0.009(3) 0.005(3) 0.005(3)
C15 0.051(5) 0.044(4) 0.049(5) 0.013(4) 0.007(4) 0.001(4)
C16 0.050(5) 0.037(4) 0.044(4) 0.009(3) 0.008(3) 0.011(3)
C17 0.048(5) 0.053(5) 0.044(5) 0.009(4) -0.007(4) 0.004(4)
C18 0.044(4) 0.031(3) 0.049(5) 0.005(3) 0.001(3) 0.006(3)
C19 0.033(4) 0.032(3) 0.052(5) 0.007(3) 0.001(3) 0.009(3)
C20 0.031(3) 0.036(4) 0.045(4) -0.000(3) 0.005(3) 0.004(3)
C21 0.046(4) 0.047(4) 0.053(5) 0.020(3) 0.017(4) 0.019(4)
C22 0.052(5) 0.048(4) 0.052(5) 0.017(4) 0.004(4) 0.011(4)
C23 0.051(5) 0.059(5) 0.040(5) 0.015(4) 0.020(4) 0.004(4)
C24 0.054(5) 0.056(5) 0.047(5) 0.025(4) 0.023(4) 0.001(4)
C25 0.043(4) 0.050(4) 0.046(5) 0.013(3) 0.004(3) 0.005(4)
C26 0.045(4) 0.032(3) 0.038(4) 0.009(3) 0.010(3) 0.005(3)
C27 0.044(4) 0.036(4) 0.057(5) 0.010(3) 0.025(4) 0.005(3)
C28 0.065(6) 0.042(4) 0.067(6) 0.015(4) 0.025(5) 0.009(4)
C29 0.054(5) 0.030(4) 0.067(6) -0.003(3) 0.008(4) 0.012(4)
C30 0.051(5) 0.040(4) 0.066(6) 0.003(3) 0.026(4) 0.004(4)
C31 0.057(5) 0.035(4) 0.065(6) 0.010(3) 0.022(4) 0.007(4)
C32 0.053(5) 0.048(4) 0.042(5) 0.014(4) 0.015(4) 0.003(3)
C33 0.054(6) 0.072(6) 0.059(6) -0.004(4) 0.007(5) 0.002(5)
C34 0.070(7) 0.067(6) 0.066(7) -0.005(5) 0.025(5) 0.007(5)
C35 0.073(6) 0.061(5) 0.042(5) 0.011(5) 0.014(4) 0.000(4)
C36 0.066(6) 0.057(5) 0.049(5) 0.005(4) 0.007(4) -0.003(4)
C37 0.044(5) 0.049(5) 0.053(5) -0.004(3) 0.002(4) -0.007(4)
C38 0.198(17) 0.142(13) 0.051(7) 0.075(13) 0.041(9) -0.008(8)
C39 0.078(7) 0.043(5) 0.103(9) 0.004(5) 0.033(6) 0.017(5)
C40 0.101(9) 0.101(9) 0.064(7) 0.012(7) 0.021(7) -0.026(6)

loop_
_atom_type_symbol
_atom_type_description
_atom_type_scat_dispersion_real
_atom_type_scat_dispersion_imag
_atom_type_scat_source
C C 0.003 0.002
;
International Tables for Crystallography
(1992, Vol. C, Tables 4.2.6.8 and 6.1.1.4)
;
H H 0.000 0.000
;
International Tables for Crystallography
(1992, Vol. C, Table 6.1.1.4)
;
N N 0.006 0.003
;
International Tables for Crystallography
(1992, Vol. C, Tables 4.2.6.8 and 6.1.1.4)
;
Cu Cu 0.320 1.265
;
International Tables for Crystallography
(1992, Vol. C, Tables 4.2.6.8 and 6.1.1.4)
;
Br Br -0.290 2.459
;
International Tables for Crystallography
(1992, Vol. C, Tables 4.2.6.8 and 6.1.1.4)
;
O O 0.011 0.006
;
International Tables for Crystallography
(1992, Vol. C, Tables 4.2.6.8 and 6.1.1.4)
;

loop_
_geom_angle_atom_site_label_1
_geom_angle_atom_site_label_2
_geom_angle_atom_site_label_3
_geom_angle
_geom_angle_publ_flag
_geom_angle_site_symmetry_1
_geom_angle_site_symmetry_2
_geom_angle_site_symmetry_3
N1 Cu1 N2 90.2(2) ? . . .
N1 Cu1 N3 169.8(3) ? . . .
N1 Cu1 N4 82.4(2) ? . . .
N2 Cu1 N3 97.7(2) ? . . .
N2 Cu1 N4 167.9(2) ? . . .
N3 Cu1 N4 90.9(2) ? . . .
C23 O1 C38 117.1(9) ? . . .
C35 O2 C40 117.2(8) ? . . .
Cu1 N1 C1 114.8(5) ? . . .
Cu1 N1 C4 131.1(4) ? . . .
C1 N1 C4 108.9(6) ? . . .
Cu1 N2 C6 124.8(5) ? . . .
Cu1 N2 C9 120.2(5) ? . . .
C6 N2 C9 107.8(5) ? . . .
Cu1 N3 C11 119.5(5) ? . . .
Cu1 N3 C14 123.1(4) ? . . .
C11 N3 C14 108.2(6) ? . . .
Cu1 N4 C16 126.6(4) ? . . .
Cu1 N4 C19 113.2(5) ? . . .
C16 N4 C19 107.8(6) ? . . .
N1 C1 C2 108.6(7) ? . . .
N1 C1 C19 111.4(6) ? . . .
C2 C1 C19 140.0(6) ? . . .
Br1 C2 C1 124.7(5) ? . . .
Br1 C2 C3 127.8(6) ? . . .
C1 C2 C3 107.3(6) ? . . .
Br2 C3 C2 122.5(5) ? . . .
Br2 C3 C4 130.3(6) ? . . .
C2 C3 C4 107.0(7) ? . . .
N1 C4 C3 108.2(6) ? . . .
N1 C4 C5 120.4(6) ? . . .
C3 C4 C5 131.3(7) ? . . .
C4 C5 C6 121.9(7) ? . . .
C4 C5 C20 119.6(6) ? . . .
C6 C5 C20 118.4(6) ? . . .
N2 C6 C5 123.6(6) ? . . .
N2 C6 C7 108.7(6) ? . . .
C5 C6 C7 127.7(7) ? . . .
Br3 C7 C6 128.7(5) ? . . .
Br3 C7 C8 123.6(5) ? . . .
C6 C7 C8 107.4(6) ? . . .
Br4 C8 C7 122.6(5) ? . . .
Br4 C8 C9 128.6(6) ? . . .
C7 C8 C9 108.5(5) ? . . .
N2 C9 C8 107.6(6) ? . . .
N2 C9 C10 123.1(6) ? . . .
C8 C9 C10 129.3(6) ? . . .
C9 C10 C11 124.0(6) ? . . .
C9 C10 C26 120.1(6) ? . . .
C11 C10 C26 115.9(7) ? . . .
N3 C11 C10 123.1(7) ? . . .
N3 C11 C12 107.4(6) ? . . .
C10 C11 C12 129.4(7) ? . . .
Br5 C12 C11 127.6(6) ? . . .
Br5 C12 C13 123.1(7) ? . . .
C11 C12 C13 108.9(7) ? . . .
Br6 C13 C12 124.5(7) ? . . .
Br6 C13 C14 127.6(6) ? . . .
C12 C13 C14 107.3(7) ? . . .
N3 C14 C13 108.1(6) ? . . .
N3 C14 C15 124.7(7) ? . . .
C13 C14 C15 127.2(7) ? . . .
C14 C15 C16 119.2(8) ? . . .
C14 C15 C32 118.8(7) ? . . .
C16 C15 C32 122.0(7) ? . . .
N4 C16 C15 119.4(7) ? . . .
N4 C16 C17 108.1(7) ? . . .
C15 C16 C17 132.4(8) ? . . .
Br7 C17 C16 128.3(6) ? . . .
Br7 C17 C18 124.8(6) ? . . .
C16 C17 C18 106.3(7) ? . . .
Br8 C18 C17 125.4(6) ? . . .
Br8 C18 C19 125.3(6) ? . . .
C17 C18 C19 108.9(7) ? . . .
N4 C19 C1 112.2(6) ? . . .
N4 C19 C18 108.7(7) ? . . .
C1 C19 C18 137.9(7) ? . . .
C5 C20 C21 120.5(7) ? . . .
C5 C20 C25 121.1(7) ? . . .
C21 C20 C25 118.4(7) ? . . .
C20 C21 C22 120.2(8) ? . . .
C21 C22 C23 121.5(8) ? . . .
O1 C23 C22 116.8(8) ? . . .
O1 C23 C24 124.7(9) ? . . .
C22 C23 C24 118.5(8) ? . . .
C23 C24 C25 120.8(9) ? . . .
C20 C25 C24 120.4(8) ? . . .
C10 C26 C27 121.4(7) ? . . .
C10 C26 C31 119.7(7) ? . . .
C27 C26 C31 118.8(7) ? . . .
C26 C27 C28 120.0(8) ? . . .
C27 C28 C29 121.2(9) ? . . .
C28 C29 C30 118.9(7) ? . . .
C28 C29 C39 121.4(8) ? . . .
C30 C29 C39 119.7(9) ? . . .
C29 C30 C31 119.9(8) ? . . .
C26 C31 C30 121.2(8) ? . . .
C15 C32 C33 121.2(7) ? . . .
C15 C32 C37 121.5(8) ? . . .
C33 C32 C37 117.3(8) ? . . .
C32 C33 C34 120.4(8) ? . . .
C33 C34 C35 120.9(10) ? . . .
O2 C35 C34 115.6(9) ? . . .
O2 C35 C36 123.9(8) ? . . .
C34 C35 C36 120.5(9) ? . . .
C35 C36 C37 118.4(8) ? . . .
C32 C37 C36 122.3(8) ? . . .
C42 C41 C43 66(5) ? . . .
C42 C41 C45 75(6) ? . . .
C43 C41 C45 69(5) ? . . .
C41 C42 C43 75(6) ? . . .
C41 C42 C45 64(5) ? . . .
C43 C42 C45 69(5) ? . . .
C41 C43 C42 39(4) ? . . .
C41 C43 C44 82(5) ? . . .
C41 C43 C45 51(4) ? . . .
C41 C43 C46 111(6) ? . . .
C42 C43 C44 109(5) ? . . .
C42 C43 C45 56(4) ? . . .
C42 C43 C46 98(6) ? . . .
C44 C43 C45 57(5) ? . . .
C44 C43 C46 64(5) ? . . .
C45 C43 C46 61(5) ? . . .
C43 C44 C45 55(4) ? . . .
C43 C44 C46 53(4) ? . . .
C43 C44 C46 120(6) ? . . 55502
C43 C44 C47 92(5) ? . . .
C43 C44 C47 81(6) ? . . 55502
C45 C44 C46 55(5) ? . . .
C45 C44 C46 113(6) ? . . 55502
C45 C44 C47 62(5) ? . . .
C45 C44 C47 111(7) ? . . 55502
C46 C44 C46 72(5) ? . . 55502
C46 C44 C47 42(5) ? . . .
C46 C44 C47 56(6) ? . . 55502
C46 C44 C47 50(6) ? 55502 . .
C46 C44 C47 46(5) ? 55502 . 55502
C47 C44 C47 70(5) ? . . 55502
C41 C45 C42 41(4) ? . . .
C41 C45 C43 60(4) ? . . .
C41 C45 C44 95(6) ? . . .
C41 C45 C46 120(6) ? . . .
C41 C45 C47 160(7) ? . . .
C42 C45 C43 55(4) ? . . .
C42 C45 C44 120(6) ? . . .
C42 C45 C46 97(6) ? . . .
C42 C45 C47 140(6) ? . . .
C43 C45 C44 68(5) ? . . .
C43 C45 C46 60(5) ? . . .
C43 C45 C47 103(5) ? . . .
C44 C45 C46 69(6) ? . . .
C44 C45 C47 68(5) ? . . .
C46 C45 C47 46(5) ? . . .
C43 C46 C44 63(5) ? . . .
C43 C46 C44 155(10) ? . . 55502
C43 C46 C45 59(4) ? . . .
C43 C46 C47 131(8) ? . . .
C43 C46 C47 88(7) ? . . 55502
C44 C46 C44 108(7) ? . . 55502
C44 C46 C45 56(5) ? . . .
C44 C46 C47 75(6) ? . . .
C44 C46 C47 57(6) ? . . 55502
C44 C46 C45 137(7) ? 55502 . .
C44 C46 C47 59(6) ? 55502 . .
C44 C46 C47 69(6) ? 55502 . 55502
C45 C46 C47 78(7) ? . . .
C45 C46 C47 112(7) ? . . 55502
C47 C46 C47 89(8) ? . . 55502
C44 C47 C44 110(6) ? . . 55502
C44 C47 C45 50(4) ? . . .
C44 C47 C46 63(6) ? . . .
C44 C47 C46 60(5) ? . . 55502
C44 C47 C45 131(7) ? 55502 . .
C44 C47 C46 74(7) ? 55502 . .
C44 C47 C46 68(6) ? 55502 . 55502
C45 C47 C46 57(6) ? . . .
C45 C47 C46 110(6) ? . . 55502
C46 C47 C46 91(8) ? . . 55502
C20 C21 H12 120.1 ? . . .
C22 C21 H12 119.7 ? . . .
C21 C22 H11 119.2 ? . . .
C23 C22 H11 119.3 ? . . .
C23 C24 H10 120.0 ? . . .
C25 C24 H10 119.2 ? . . .
C20 C25 H9 119.3 ? . . .
C24 C25 H9 120.3 ? . . .
C26 C27 H8 120.2 ? . . .
C28 C27 H8 119.8 ? . . .
C27 C28 H7 119.2 ? . . .
C29 C28 H7 119.6 ? . . .
C29 C30 H6 120.0 ? . . .
C31 C30 H6 120.2 ? . . .
C26 C31 H5 120.0 ? . . .
C30 C31 H5 118.8 ? . . .
C32 C33 H4 119.2 ? . . .
C34 C33 H4 120.4 ? . . .
C33 C34 H3 119.0 ? . . .
C35 C34 H3 120.1 ? . . .
C35 C36 H2 121.3 ? . . .
C37 C36 H2 120.3 ? . . .
C32 C37 H1 118.8 ? . . .
C36 C37 H1 118.8 ? . . .
O1 C38 H19 109.5 ? . . .
O1 C38 H20 110.2 ? . . .
O1 C38 H21 108.8 ? . . .
H19 C38 H20 109.5 ? . . .
H19 C38 H21 109.5 ? . . .
H20 C38 H21 109.5 ? . . .
C29 C39 H13 109.5 ? . . .
C29 C39 H14 109.9 ? . . .
C29 C39 H15 109.0 ? . . .
H13 C39 H14 109.5 ? . . .
H13 C39 H15 109.5 ? . . .
H14 C39 H15 109.5 ? . . .
O2 C40 H16 109.7 ? . . .
O2 C40 H17 109.9 ? . . .
O2 C40 H18 108.8 ? . . .
H16 C40 H17 109.5 ? . . .
H16 C40 H18 109.5 ? . . .
H17 C40 H18 109.5 ? . . .

loop_
_geom_bond_atom_site_label_1
_geom_bond_atom_site_label_2
_geom_bond_distance
_geom_bond_publ_flag
_geom_bond_site_symmetry_1
_geom_bond_site_symmetry_2
Br1 C2 1.868(6) ? . .
Br2 C3 1.861(9) ? . .
Br3 C7 1.866(7) ? . .
Br4 C8 1.875(6) ? . .
Br5 C12 1.885(9) ? . .
Br6 C13 1.861(8) ? . .
Br7 C17 1.861(9) ? . .
Br8 C18 1.879(7) ? . .
Cu1 N1 1.904(6) ? . .
Cu1 N2 1.918(6) ? . .
Cu1 N3 1.909(6) ? . .
Cu1 N4 1.927(6) ? . .
O1 C23 1.358(11) ? . .
O1 C38 1.38(2) ? . .
O2 C35 1.380(12) ? . .
O2 C40 1.420(13) ? . .
N1 C1 1.366(8) ? . .
N1 C4 1.359(10) ? . .
N2 C6 1.379(10) ? . .
N2 C9 1.407(9) ? . .
N3 C11 1.392(9) ? . .
N3 C14 1.375(10) ? . .
N4 C16 1.387(11) ? . .
N4 C19 1.369(10) ? . .
C1 C2 1.420(12) ? . .
C1 C19 1.434(12) ? . .
C2 C3 1.376(11) ? . .
C3 C4 1.434(10) ? . .
C4 C5 1.387(9) ? . .
C5 C6 1.437(10) ? . .
C5 C20 1.473(11) ? . .
C6 C7 1.444(9) ? . .
C7 C8 1.363(11) ? . .
C8 C9 1.435(10) ? . .
C9 C10 1.399(11) ? . .
C10 C11 1.408(10) ? . .
C10 C26 1.498(9) ? . .
C11 C12 1.421(12) ? . .
C12 C13 1.355(12) ? . .
C13 C14 1.439(12) ? . .
C14 C15 1.439(11) ? . .
C15 C16 1.416(12) ? . .
C15 C32 1.467(12) ? . .
C16 C17 1.436(12) ? . .
C17 C18 1.366(12) ? . .
C18 C19 1.403(11) ? . .
C20 C21 1.391(12) ? . .
C20 C25 1.406(13) ? . .
C21 C22 1.379(12) ? . .
C22 C23 1.369(14) ? . .
C23 C24 1.399(13) ? . .
C24 C25 1.364(12) ? . .
C26 C27 1.379(12) ? . .
C26 C31 1.372(12) ? . .
C27 C28 1.379(11) ? . .
C28 C29 1.376(14) ? . .
C29 C30 1.375(13) ? . .
C29 C39 1.524(12) ? . .
C30 C31 1.385(11) ? . .
C32 C33 1.410(13) ? . .
C32 C37 1.380(11) ? . .
C33 C34 1.349(15) ? . .
C34 C35 1.387(13) ? . .
C35 C36 1.362(14) ? . .
C36 C37 1.388(13) ? . .
C41 C42 0.88(8) ? . .
C41 C43 1.37(8) ? . .
C41 C45 1.22(8) ? . .
C42 C43 1.30(9) ? . .
C42 C45 1.31(8) ? . .
C43 C44 1.66(10) ? . .
C43 C45 1.47(9) ? . .
C43 C46 1.49(10) ? . .
C44 C45 1.50(12) ? . .
C44 C46 1.69(12) ? . .
C44 C46 1.70(12) ? . 55502
C44 C47 1.82(11) ? . .
C44 C47 1.52(13) ? . 55502
C45 C46 1.49(12) ? . .
C45 C47 1.74(12) ? . .
C46 C47 1.27(14) ? . .
C46 C47 1.50(17) ? . 55502
C21 H12 0.950 ? . .
C22 H11 0.950 ? . .
C24 H10 0.950 ? . .
C25 H9 0.950 ? . .
C27 H8 0.950 ? . .
C28 H7 0.950 ? . .
C30 H6 0.950 ? . .
C31 H5 0.950 ? . .
C33 H4 0.950 ? . .
C34 H3 0.950 ? . .
C36 H2 0.950 ? . .
C37 H1 0.950 ? . .
C38 H19 0.950 ? . .
C38 H20 0.950 ? . .
C38 H21 0.950 ? . .
C39 H13 0.950 ? . .
C39 H14 0.950 ? . .
C39 H15 0.950 ? . .
C40 H16 0.950 ? . .
C40 H17 0.950 ? . .
C40 H18 0.950 ? . .

loop_
_geom_contact_atom_site_label_1
_geom_contact_atom_site_label_2
_geom_contact_distance
_geom_contact_publ_flag
_geom_contact_site_symmetry_1
_geom_contact_site_symmetry_2
Br1 Br4 3.5240(12) ? . 44501
Br3 Cu1 3.3367(14) ? . 76602
Br3 N1 3.526(7) ? . 76602
Br3 N4 3.494(6) ? . 76602
Br3 C19 3.584(7) ? . 76602
Br4 Br1 3.5240(12) ? . 66501
Br4 C1 3.533(8) ? . 76602
Cu1 Br3 3.3367(14) ? . 76602
O1 O2 3.478(11) ? . 55601
O1 C33 3.465(12) ? . 76602
O2 O1 3.478(11) ? . 55401
O2 C22 3.539(12) ? . 55401
N1 Br3 3.526(7) ? . 76602
N3 C22 3.589(11) ? . 76602
N4 Br3 3.494(6) ? . 76602
N4 C24 3.377(12) ? . 66602
N4 C25 3.510(12) ? . 66602
C1 Br4 3.533(8) ? . 76602
C19 Br3 3.584(7) ? . 76602
C22 O2 3.539(12) ? . 55601
C22 N3 3.589(11) ? . 76602
C22 C40 3.600(15) ? . 55601
C24 N4 3.377(12) ? . 66602
C25 N4 3.510(12) ? . 66602
C33 O1 3.465(12) ? . 76602
C40 C22 3.600(15) ? . 55401
Br1 H8 3.377 ? . 66602
Br1 H13 3.246 ? . 44501
Br2 H8 3.232 ? . 66602
Br2 H17 3.405 ? . 55601
Br3 H7 3.232 ? . 77602
Br3 H14 3.005 ? . 77602
Br4 H7 3.383 ? . 77602
Br5 H18 3.006 ? . 66502
Br6 H2 3.586 ? . 66502
Br6 H20 2.691 ? . 55401
Br8 H6 3.308 ? . 44501
Br8 H7 3.586 ? . 54501
Br8 H8 3.473 ? . 54501
Cu1 H9 3.153 ? . 66602
O1 H4 2.631 ? . 76602
O2 H5 3.300 ? . 76502
O2 H11 2.897 ? . 55401
N1 H9 2.993 ? . 66602
N3 H11 3.240 ? . 76602
N3 H12 3.303 ? . 76602
N4 H9 3.015 ? . 66602
N4 H10 2.704 ? . 66602
N4 H13 3.585 ? . 44501
C1 H9 2.878 ? . 66602
C1 H13 3.404 ? . 44501
C2 H9 3.312 ? . 66602
C4 H9 3.450 ? . 66602
C8 H12 3.449 ? . 76602
C9 H12 3.029 ? . 76602
C10 H12 2.885 ? . 76602
C11 H11 3.271 ? . 76602
C11 H12 3.200 ? . 76602
C12 H11 3.547 ? . 76602
C14 H10 3.586 ? . 66602
C14 H11 3.421 ? . 76602
C15 H10 3.460 ? . 66602
C15 H21 3.441 ? . 66602
C16 H10 3.143 ? . 66602
C16 H21 3.599 ? . 66602
C18 H13 3.213 ? . 44501
C19 H9 3.193 ? . 66602
C19 H10 3.379 ? . 66602
C19 H13 2.998 ? . 44501
C21 H5 3.198 ? . 76602
C21 H17 3.472 ? . 55601
C22 H4 3.454 ? . 76602
C22 H5 3.175 ? . 76602
C22 H17 2.914 ? . 55601
C23 H4 3.349 ? . 76602
C23 H17 3.447 ? . 55601
C24 H13 3.335 ? . 77602
C24 H14 3.286 ? . 77602
C25 H13 3.433 ? . 77602
C26 H12 3.399 ? . 76602
C30 H16 3.503 ? . 76502
C31 H11 3.519 ? . 76602
C31 H12 3.236 ? . 76602
C31 H17 3.474 ? . 76502
C33 H3 3.428 ? . 76502
C33 H19 3.478 ? . 76602
C34 H3 3.418 ? . 76502
C37 H20 3.525 ? . 66602
C37 H21 3.317 ? . 66602
C38 H1 3.218 ? . 66602
C38 H4 3.297 ? . 76602
C39 H10 3.275 ? . 77602
C40 H5 3.257 ? . 76502
C40 H6 3.282 ? . 76502
C40 H11 3.226 ? . 55401
C41 H1 3.115 ? . .
C41 H6 3.263 ? . 44501
C41 H15 3.148 ? . 44501
C41 H16 3.245 ? . 65502
C42 H1 3.333 ? . .
C42 H2 3.366 ? . .
C42 H16 3.371 ? . 65502
C43 H1 3.274 ? . .
C43 H2 3.253 ? . .
C43 H19 3.567 ? . 66602
C44 H15 3.207 ? . 44501
C44 H19 3.383 ? . 66602
C45 H6 3.521 ? . 44501
C45 H16 3.483 ? . 65502
H1 C38 3.218 ? . 66602
H1 C41 3.115 ? . .
H1 C42 3.333 ? . .
H1 C43 3.274 ? . .
H1 H19 3.454 ? . 66602
H1 H20 3.061 ? . 66602
H1 H21 2.669 ? . 66602
H2 Br6 3.586 ? . 66502
H2 C42 3.366 ? . .
H2 C43 3.253 ? . .
H3 C33 3.428 ? . 76502
H3 C34 3.418 ? . 76502
H3 H3 3.051 ? . 76502
H3 H4 3.037 ? . 76502
H3 H19 3.396 ? . 76602
H3 H20 3.439 ? . 76602
H4 O1 2.631 ? . 76602
H4 C22 3.454 ? . 76602
H4 C23 3.349 ? . 76602
H4 C38 3.297 ? . 76602
H4 H3 3.037 ? . 76502
H4 H11 3.039 ? . 76602
H4 H19 3.055 ? . 76602
H4 H20 3.596 ? . 76602
H5 O2 3.300 ? . 76502
H5 C21 3.198 ? . 76602
H5 C22 3.175 ? . 76602
H5 C40 3.257 ? . 76502
H5 H11 2.599 ? . 76602
H5 H12 2.651 ? . 76602
H5 H16 3.340 ? . 76502
H5 H17 2.720 ? . 76502
H6 Br8 3.308 ? . 66501
H6 C40 3.282 ? . 76502
H6 C41 3.263 ? . 66501
H6 C45 3.521 ? . 66501
H6 H16 2.697 ? . 76502
H6 H17 3.166 ? . 76502
H7 Br3 3.232 ? . 77602
H7 Br4 3.383 ? . 77602
H7 Br8 3.586 ? . 56501
H8 Br1 3.377 ? . 66602
H8 Br2 3.232 ? . 66602
H8 Br8 3.473 ? . 56501
H9 Cu1 3.153 ? . 66602
H9 N1 2.993 ? . 66602
H9 N4 3.015 ? . 66602
H9 C1 2.878 ? . 66602
H9 C2 3.312 ? . 66602
H9 C4 3.450 ? . 66602
H9 C19 3.193 ? . 66602
H9 H13 3.097 ? . 77602
H10 N4 2.704 ? . 66602
H10 C14 3.586 ? . 66602
H10 C15 3.460 ? . 66602
H10 C16 3.143 ? . 66602
H10 C19 3.379 ? . 66602
H10 C39 3.275 ? . 77602
H10 H13 2.957 ? . 77602
H10 H14 3.165 ? . 77602
H10 H15 3.155 ? . 77602
H11 O2 2.897 ? . 55601
H11 N3 3.240 ? . 76602
H11 C11 3.271 ? . 76602
H11 C12 3.547 ? . 76602
H11 C14 3.421 ? . 76602
H11 C31 3.519 ? . 76602
H11 C40 3.226 ? . 55601
H11 H4 3.039 ? . 76602
H11 H5 2.599 ? . 76602
H11 H17 2.669 ? . 55601
H12 N3 3.303 ? . 76602
H12 C8 3.449 ? . 76602
H12 C9 3.029 ? . 76602
H12 C10 2.885 ? . 76602
H12 C11 3.200 ? . 76602
H12 C26 3.399 ? . 76602
H12 C31 3.236 ? . 76602
H12 H5 2.651 ? . 76602
H13 Br1 3.246 ? . 66501
H13 N4 3.585 ? . 66501
H13 C1 3.404 ? . 66501
H13 C18 3.213 ? . 66501
H13 C19 2.998 ? . 66501
H13 C24 3.335 ? . 77602
H13 C25 3.433 ? . 77602
H13 H9 3.097 ? . 77602
H13 H10 2.957 ? . 77602
H14 Br3 3.005 ? . 77602
H14 C24 3.286 ? . 77602
H14 H10 3.165 ? . 77602
H14 H19 3.466 ? . 77602
H15 C41 3.148 ? . 66501
H15 C44 3.207 ? . 66501
H15 H10 3.155 ? . 77602
H15 H19 3.226 ? . 77602
H15 H21 3.364 ? . 77602
H16 C30 3.503 ? . 76502
H16 C41 3.245 ? . 65502
H16 C42 3.371 ? . 65502
H16 C45 3.483 ? . 65502
H16 H5 3.340 ? . 76502
H16 H6 2.697 ? . 76502
H17 Br2 3.405 ? . 55401
H17 C21 3.472 ? . 55401
H17 C22 2.914 ? . 55401
H17 C23 3.447 ? . 55401
H17 C31 3.474 ? . 76502
H17 H5 2.720 ? . 76502
H17 H6 3.166 ? . 76502
H17 H11 2.669 ? . 55401
H18 Br5 3.006 ? . 66502
H19 C33 3.478 ? . 76602
H19 C43 3.567 ? . 66602
H19 C44 3.383 ? . 66602
H19 H1 3.454 ? . 66602
H19 H3 3.396 ? . 76602
H19 H4 3.055 ? . 76602
H19 H14 3.466 ? . 77602
H19 H15 3.226 ? . 77602
H20 Br6 2.691 ? . 55601
H20 C37 3.525 ? . 66602
H20 H1 3.061 ? . 66602
H20 H3 3.439 ? . 76602
H20 H4 3.596 ? . 76602
H21 C15 3.441 ? . 66602
H21 C16 3.599 ? . 66602
H21 C37 3.317 ? . 66602
H21 H1 2.669 ? . 66602
H21 H15 3.364 ? . 77602

loop_
_geom_torsion_atom_site_label_1
_geom_torsion_atom_site_label_2
_geom_torsion_atom_site_label_3
_geom_torsion_atom_site_label_4
_geom_torsion
_geom_torsion_publ_flag
_geom_torsion_site_symmetry_1
_geom_torsion_site_symmetry_2
_geom_torsion_site_symmetry_3
_geom_torsion_site_symmetry_4
N1 Cu1 N2 C6 14.6(6) ? . . . .
N1 Cu1 N2 C9 161.2(6) ? . . . .
N2 Cu1 N1 C1 163.8(6) ? . . . .
N2 Cu1 N1 C4 12.6(7) ? . . . .
N1 Cu1 N3 C11 -158.8(12) ? . . . .
N1 Cu1 N3 C14 58.4(17) ? . . . .
N3 Cu1 N1 C1 -55.4(17) ? . . . .
N3 Cu1 N1 C4 153.5(12) ? . . . .
N1 Cu1 N4 C16 -146.0(7) ? . . . .
N1 Cu1 N4 C19 -9.0(5) ? . . . .
N4 Cu1 N1 C1 -6.8(6) ? . . . .
N4 Cu1 N1 C4 -157.9(7) ? . . . .
N2 Cu1 N3 C11 -18.3(6) ? . . . .
N2 Cu1 N3 C14 -161.2(6) ? . . . .
N3 Cu1 N2 C6 -158.9(6) ? . . . .
N3 Cu1 N2 C9 -12.4(6) ? . . . .
N2 Cu1 N4 C16 162.0(12) ? . . . .
N2 Cu1 N4 C19 -61.1(16) ? . . . .
N4 Cu1 N2 C6 66.0(16) ? . . . .
N4 Cu1 N2 C9 -147.4(12) ? . . . .
N3 Cu1 N4 C16 26.4(7) ? . . . .
N3 Cu1 N4 C19 163.4(6) ? . . . .
N4 Cu1 N3 C11 153.2(6) ? . . . .
N4 Cu1 N3 C14 10.3(7) ? . . . .
C23 O1 C38 H19 -90.0 ? . . . .
C23 O1 C38 H20 149.5 ? . . . .
C23 O1 C38 H21 29.5 ? . . . .
C38 O1 C23 C22 170.5(10) ? . . . .
C38 O1 C23 C24 -10.9(13) ? . . . .
C35 O2 C40 H16 -89.6 ? . . . .
C35 O2 C40 H17 150.0 ? . . . .
C35 O2 C40 H18 30.1 ? . . . .
C40 O2 C35 C34 -170.2(10) ? . . . .
C40 O2 C35 C36 9.5(16) ? . . . .
Cu1 N1 C1 C2 -157.2(5) ? . . . .
Cu1 N1 C1 C19 20.3(9) ? . . . .
Cu1 N1 C4 C3 153.8(5) ? . . . .
Cu1 N1 C4 C5 -25.2(11) ? . . . .
C1 N1 C4 C3 1.4(9) ? . . . .
C1 N1 C4 C5 -177.6(7) ? . . . .
C4 N1 C1 C2 0.1(7) ? . . . .
C4 N1 C1 C19 177.7(7) ? . . . .
Cu1 N2 C6 C5 -31.1(11) ? . . . .
Cu1 N2 C6 C7 148.9(5) ? . . . .
Cu1 N2 C9 C8 -149.6(5) ? . . . .
Cu1 N2 C9 C10 30.7(11) ? . . . .
C6 N2 C9 C8 2.0(9) ? . . . .
C6 N2 C9 C10 -177.7(8) ? . . . .
C9 N2 C6 C5 178.9(8) ? . . . .
C9 N2 C6 C7 -1.1(9) ? . . . .
Cu1 N3 C11 C10 36.3(10) ? . . . .
Cu1 N3 C11 C12 -144.6(6) ? . . . .
Cu1 N3 C14 C13 143.7(6) ? . . . .
Cu1 N3 C14 C15 -37.3(12) ? . . . .
C11 N3 C14 C13 -2.7(9) ? . . . .
C11 N3 C14 C15 176.3(8) ? . . . .
C14 N3 C11 C10 -175.8(8) ? . . . .
C14 N3 C11 C12 3.2(9) ? . . . .
Cu1 N4 C16 C15 -40.0(11) ? . . . .
Cu1 N4 C16 C17 140.4(6) ? . . . .
Cu1 N4 C19 C1 22.3(8) ? . . . .
Cu1 N4 C19 C18 -147.6(5) ? . . . .
C16 N4 C19 C1 167.1(6) ? . . . .
C16 N4 C19 C18 -2.8(8) ? . . . .
C19 N4 C16 C15 -178.8(7) ? . . . .
C19 N4 C16 C17 1.6(9) ? . . . .
N1 C1 C2 Br1 174.0(6) ? . . . .
N1 C1 C2 C3 -1.6(9) ? . . . .
N1 C1 C19 N4 -27.5(10) ? . . . .
N1 C1 C19 C18 138.1(9) ? . . . .
C2 C1 C19 N4 148.9(10) ? . . . .
C2 C1 C19 C18 -45.4(18) ? . . . .
C19 C1 C2 Br1 -2.5(16) ? . . . .
C19 C1 C2 C3 -178.1(10) ? . . . .
Br1 C2 C3 Br2 2.7(11) ? . . . .
Br1 C2 C3 C4 -173.0(6) ? . . . .
C1 C2 C3 Br2 178.1(6) ? . . . .
C1 C2 C3 C4 2.4(9) ? . . . .
Br2 C3 C4 N1 -177.7(6) ? . . . .
Br2 C3 C4 C5 1.2(14) ? . . . .
C2 C3 C4 N1 -2.4(9) ? . . . .
C2 C3 C4 C5 176.4(9) ? . . . .
N1 C4 C5 C6 9.2(12) ? . . . .
N1 C4 C5 C20 -167.4(7) ? . . . .
C3 C4 C5 C6 -169.6(8) ? . . . .
C3 C4 C5 C20 13.9(14) ? . . . .
C4 C5 C6 N2 18.9(13) ? . . . .
C4 C5 C6 C7 -161.1(8) ? . . . .
C4 C5 C20 C21 67.9(10) ? . . . .
C4 C5 C20 C25 -114.6(8) ? . . . .
C6 C5 C20 C21 -108.8(8) ? . . . .
C6 C5 C20 C25 68.7(10) ? . . . .
C20 C5 C6 N2 -164.5(7) ? . . . .
C20 C5 C6 C7 15.6(13) ? . . . .
N2 C6 C7 Br3 -174.5(6) ? . . . .
N2 C6 C7 C8 -0.3(8) ? . . . .
C5 C6 C7 Br3 5.5(14) ? . . . .
C5 C6 C7 C8 179.7(7) ? . . . .
Br3 C7 C8 Br4 1.5(11) ? . . . .
Br3 C7 C8 C9 176.1(6) ? . . . .
C6 C7 C8 Br4 -173.0(6) ? . . . .
C6 C7 C8 C9 1.5(9) ? . . . .
Br4 C8 C9 N2 171.9(6) ? . . . .
Br4 C8 C9 C10 -8.4(14) ? . . . .
C7 C8 C9 N2 -2.2(9) ? . . . .
C7 C8 C9 C10 177.5(8) ? . . . .
N2 C9 C10 C11 -16.9(13) ? . . . .
N2 C9 C10 C26 166.0(7) ? . . . .
C8 C9 C10 C11 163.5(8) ? . . . .
C8 C9 C10 C26 -13.6(14) ? . . . .
C9 C10 C11 N3 -20.3(13) ? . . . .
C9 C10 C11 C12 160.9(9) ? . . . .
C9 C10 C26 C27 -61.8(11) ? . . . .
C9 C10 C26 C31 121.9(9) ? . . . .
C11 C10 C26 C27 120.9(9) ? . . . .
C11 C10 C26 C31 -55.5(11) ? . . . .
C26 C10 C11 N3 157.0(7) ? . . . .
C26 C10 C11 C12 -21.9(13) ? . . . .
N3 C11 C12 Br5 170.0(6) ? . . . .
N3 C11 C12 C13 -2.6(10) ? . . . .
C10 C11 C12 Br5 -11.0(14) ? . . . .
C10 C11 C12 C13 176.4(9) ? . . . .
Br5 C12 C13 Br6 -1.1(12) ? . . . .
Br5 C12 C13 C14 -172.1(6) ? . . . .
C11 C12 C13 Br6 171.9(6) ? . . . .
C11 C12 C13 C14 1.0(11) ? . . . .
Br6 C13 C14 N3 -169.6(6) ? . . . .
Br6 C13 C14 C15 11.5(14) ? . . . .
C12 C13 C14 N3 1.1(10) ? . . . .
C12 C13 C14 C15 -177.9(9) ? . . . .
N3 C14 C15 C16 27.6(13) ? . . . .
N3 C14 C15 C32 -154.5(8) ? . . . .
C13 C14 C15 C16 -153.6(9) ? . . . .
C13 C14 C15 C32 24.2(14) ? . . . .
C14 C15 C16 N4 11.9(12) ? . . . .
C14 C15 C16 C17 -168.6(9) ? . . . .
C14 C15 C32 C33 55.7(13) ? . . . .
C14 C15 C32 C37 -122.9(9) ? . . . .
C16 C15 C32 C33 -126.5(10) ? . . . .
C16 C15 C32 C37 54.8(13) ? . . . .
C32 C15 C16 N4 -165.9(8) ? . . . .
C32 C15 C16 C17 13.6(15) ? . . . .
N4 C16 C17 Br7 -171.3(6) ? . . . .
N4 C16 C17 C18 0.1(7) ? . . . .
C15 C16 C17 Br7 9.2(14) ? . . . .
C15 C16 C17 C18 -179.4(9) ? . . . .
Br7 C17 C18 Br8 -3.3(11) ? . . . .
Br7 C17 C18 C19 170.0(6) ? . . . .
C16 C17 C18 Br8 -175.1(6) ? . . . .
C16 C17 C18 C19 -1.8(9) ? . . . .
Br8 C18 C19 N4 176.2(5) ? . . . .
Br8 C18 C19 C1 10.2(14) ? . . . .
C17 C18 C19 N4 2.9(9) ? . . . .
C17 C18 C19 C1 -163.1(9) ? . . . .
C5 C20 C21 C22 175.4(6) ? . . . .
C5 C20 C21 H12 -4.2 ? . . . .
C5 C20 C25 C24 -177.8(7) ? . . . .
C5 C20 C25 H9 1.9 ? . . . .
C21 C20 C25 C24 -0.2(8) ? . . . .
C21 C20 C25 H9 179.5 ? . . . .
C25 C20 C21 C22 -2.2(11) ? . . . .
C25 C20 C21 H12 178.2 ? . . . .
C20 C21 C22 C23 1.0(12) ? . . . .
C20 C21 C22 H11 -179.1 ? . . . .
H12 C21 C22 C23 -179.3 ? . . . .
H12 C21 C22 H11 0.6 ? . . . .
C21 C22 C23 O1 -178.8(7) ? . . . .
C21 C22 C23 C24 2.5(12) ? . . . .
H11 C22 C23 O1 1.4 ? . . . .
H11 C22 C23 C24 -177.3 ? . . . .
O1 C23 C24 C25 176.4(7) ? . . . .
O1 C23 C24 H10 -4.4 ? . . . .
C22 C23 C24 C25 -5.0(12) ? . . . .
C22 C23 C24 H10 174.2 ? . . . .
C23 C24 C25 C20 3.8(12) ? . . . .
C23 C24 C25 H9 -175.9 ? . . . .
H10 C24 C25 C20 -175.3 ? . . . .
H10 C24 C25 H9 5.0 ? . . . .
C10 C26 C27 C28 -175.1(7) ? . . . .
C10 C26 C27 H8 4.7 ? . . . .
C10 C26 C31 C30 177.7(8) ? . . . .
C10 C26 C31 H5 -3.3 ? . . . .
C27 C26 C31 C30 1.3(13) ? . . . .
C27 C26 C31 H5 -179.7 ? . . . .
C31 C26 C27 C28 1.3(12) ? . . . .
C31 C26 C27 H8 -178.9 ? . . . .
C26 C27 C28 C29 -2.1(13) ? . . . .
C26 C27 C28 H7 177.5 ? . . . .
H8 C27 C28 C29 178.2 ? . . . .
H8 C27 C28 H7 -2.2 ? . . . .
C27 C28 C29 C30 0.2(10) ? . . . .
C27 C28 C29 C39 179.2(9) ? . . . .
H7 C28 C29 C30 -179.3 ? . . . .
H7 C28 C29 C39 -0.3 ? . . . .
C28 C29 C30 C31 2.4(13) ? . . . .
C28 C29 C30 H6 -177.9 ? . . . .
C28 C29 C39 H13 91.2 ? . . . .
C28 C29 C39 H14 -29.1 ? . . . .
C28 C29 C39 H15 -149.1 ? . . . .
C30 C29 C39 H13 -89.8 ? . . . .
C30 C29 C39 H14 149.9 ? . . . .
C30 C29 C39 H15 29.9 ? . . . .
C39 C29 C30 C31 -176.7(8) ? . . . .
C39 C29 C30 H6 3.1 ? . . . .
C29 C30 C31 C26 -3.2(14) ? . . . .
C29 C30 C31 H5 177.8 ? . . . .
H6 C30 C31 C26 177.1 ? . . . .
H6 C30 C31 H5 -1.9 ? . . . .
C15 C32 C33 C34 -178.5(10) ? . . . .
C15 C32 C33 H4 0.6 ? . . . .
C15 C32 C37 C36 174.9(9) ? . . . .
C15 C32 C37 H1 -5.9 ? . . . .
C33 C32 C37 C36 -3.8(15) ? . . . .
C33 C32 C37 H1 175.4 ? . . . .
C37 C32 C33 C34 0.3(12) ? . . . .
C37 C32 C33 H4 179.3 ? . . . .
C32 C33 C34 C35 2.5(17) ? . . . .
C32 C33 C34 H3 -176.7 ? . . . .
H4 C33 C34 C35 -176.5 ? . . . .
H4 C33 C34 H3 4.3 ? . . . .
C33 C34 C35 O2 178.0(10) ? . . . .
C33 C34 C35 C36 -1.8(17) ? . . . .
H3 C34 C35 O2 -2.9 ? . . . .
H3 C34 C35 C36 177.4 ? . . . .
O2 C35 C36 C37 178.6(9) ? . . . .
O2 C35 C36 H2 -2.1 ? . . . .
C34 C35 C36 C37 -1.6(16) ? . . . .
C34 C35 C36 H2 177.7 ? . . . .
C35 C36 C37 C32 4.5(15) ? . . . .
C35 C36 C37 H1 -174.7 ? . . . .
H2 C36 C37 C32 -174.8 ? . . . .
H2 C36 C37 H1 6.0 ? . . . .
C42 C41 C43 C44 135(5) ? . . . .
C42 C41 C43 C45 82(6) ? . . . .
C42 C41 C43 C46 77(7) ? . . . .
C43 C41 C42 C45 -73(5) ? . . . .
C42 C41 C45 C43 -70(5) ? . . . .
C42 C41 C45 C44 -132(7) ? . . . .
C42 C41 C45 C46 -64(9) ? . . . .
C42 C41 C45 C47 -103(21) ? . . . .
C45 C41 C42 C43 73(5) ? . . . .
C43 C41 C45 C42 70(5) ? . . . .
C43 C41 C45 C44 -62(5) ? . . . .
C43 C41 C45 C46 6(8) ? . . . .
C43 C41 C45 C47 -33(20) ? . . . .
C45 C41 C43 C42 -82(6) ? . . . .
C45 C41 C43 C44 53(5) ? . . . .
C45 C41 C43 C46 -6(7) ? . . . .
C41 C42 C43 C44 -48(6) ? . . . .
C41 C42 C43 C45 -68(5) ? . . . .
C41 C42 C43 C46 -113(6) ? . . . .
C41 C42 C45 C43 83(6) ? . . . .
C41 C42 C45 C44 59(7) ? . . . .
C41 C42 C45 C46 129(8) ? . . . .
C41 C42 C45 C47 149(11) ? . . . .
C43 C42 C45 C41 -83(6) ? . . . .
C43 C42 C45 C44 -24(6) ? . . . .
C43 C42 C45 C46 46(6) ? . . . .
C43 C42 C45 C47 66(10) ? . . . .
C45 C42 C43 C41 68(5) ? . . . .
C45 C42 C43 C44 20(5) ? . . . .
C45 C42 C43 C46 -46(5) ? . . . .
C41 C43 C44 C45 -48(4) ? . . . .
C41 C43 C44 C46 -118(7) ? . . . .
C41 C43 C44 C47 -101(5) ? . . . .
C41 C43 C44 C46 -146(7) ? . . . 55502
C41 C43 C44 C47 -171(5) ? . . . 55502
C41 C43 C45 C42 -48(5) ? . . . .
C41 C43 C45 C44 109(6) ? . . . .
C41 C43 C45 C46 -174(8) ? . . . .
C41 C43 C45 C47 169(7) ? . . . .
C41 C43 C46 C44 70(6) ? . . . .
C41 C43 C46 C45 5(6) ? . . . .
C41 C43 C46 C47 37(16) ? . . . .
C41 C43 C46 C44 144(15) ? . . . 55502
C41 C43 C46 C47 123(7) ? . . . 55502
C42 C43 C44 C45 -20(5) ? . . . .
C42 C43 C44 C46 -90(7) ? . . . .
C42 C43 C44 C47 -73(6) ? . . . .
C42 C43 C44 C46 -118(7) ? . . . 55502
C42 C43 C44 C47 -143(5) ? . . . 55502
C42 C43 C45 C41 48(5) ? . . . .
C42 C43 C45 C44 157(6) ? . . . .
C42 C43 C45 C46 -125(7) ? . . . .
C42 C43 C45 C47 -143(6) ? . . . .
C42 C43 C46 C44 108(6) ? . . . .
C42 C43 C46 C45 43(5) ? . . . .
C42 C43 C46 C47 75(14) ? . . . .
C42 C43 C46 C44 -179(14) ? . . . 55502
C42 C43 C46 C47 161(6) ? . . . 55502
C44 C43 C45 C41 -109(6) ? . . . .
C44 C43 C45 C42 -157(6) ? . . . .
C44 C43 C45 C46 77(6) ? . . . .
C44 C43 C45 C47 60(5) ? . . . .
C45 C43 C44 C46 -70(6) ? . . . .
C45 C43 C44 C47 -54(5) ? . . . .
C45 C43 C44 C46 -98(8) ? . . . 55502
C45 C43 C44 C47 -124(6) ? . . . 55502
C44 C43 C46 C45 -64(5) ? . . . .
C44 C43 C46 C47 -33(12) ? . . . .
C44 C43 C46 C44 74(17) ? . . . 55502
C44 C43 C46 C47 53(6) ? . . . 55502
C46 C43 C44 C45 70(6) ? . . . .
C46 C43 C44 C47 16(6) ? . . . .
C46 C43 C44 C46 -28(8) ? . . . 55502
C46 C43 C44 C47 -53(6) ? . . . 55502
C45 C43 C46 C44 64(5) ? . . . .
C45 C43 C46 C47 32(12) ? . . . .
C45 C43 C46 C44 138(18) ? . . . 55502
C45 C43 C46 C47 118(7) ? . . . 55502
C46 C43 C45 C41 174(8) ? . . . .
C46 C43 C45 C42 125(7) ? . . . .
C46 C43 C45 C44 -77(6) ? . . . .
C46 C43 C45 C47 -17(7) ? . . . .
C43 C44 C45 C41 56(4) ? . . . .
C43 C44 C45 C42 21(5) ? . . . .
C43 C44 C45 C46 -65(5) ? . . . .
C43 C44 C45 C47 -114(5) ? . . . .
C43 C44 C46 C45 70(5) ? . . . .
C43 C44 C46 C47 155(10) ? . . . .
C43 C44 C46 C44 -155(9) ? . . . 55502
C43 C44 C46 C47 -106(7) ? . . . 55502
C43 C44 C46 C43 87(19) ? . . 55502 55502
C43 C44 C46 C44 23(10) ? . . 55502 55502
C43 C44 C46 C45 -36(17) ? . . 55502 55502
C43 C44 C46 C47 -36(9) ? . . 55502 55502
C43 C44 C46 C47 65(8) ? . . 55502 .
C43 C44 C47 C44 -80(8) ? . . . 55502
C43 C44 C47 C45 48(5) ? . . . .
C43 C44 C47 C46 -20(7) ? . . . .
C43 C44 C47 C46 -128(6) ? . . . 55502
C43 C44 C47 C44 95(7) ? . . 55502 55502
C43 C44 C47 C45 148(9) ? . . 55502 55502
C43 C44 C47 C46 149(8) ? . . 55502 55502
C43 C44 C47 C46 51(5) ? . . 55502 .
C45 C44 C46 C43 -70(5) ? . . . .
C45 C44 C46 C47 85(8) ? . . . .
C45 C44 C46 C44 135(8) ? . . . 55502
C45 C44 C46 C47 -176(7) ? . . . 55502
C46 C44 C45 C41 121(7) ? . . . .
C46 C44 C45 C42 87(7) ? . . . .
C46 C44 C45 C43 65(5) ? . . . .
C46 C44 C45 C47 -49(5) ? . . . .
C45 C44 C46 C43 25(21) ? . . 55502 55502
C45 C44 C46 C44 -39(9) ? . . 55502 55502
C45 C44 C46 C45 -97(14) ? . . 55502 55502
C45 C44 C46 C47 -98(9) ? . . 55502 55502
C45 C44 C46 C47 3(7) ? . . 55502 .
C46 C44 C45 C41 167(6) ? 55502 . . .
C46 C44 C45 C42 133(6) ? 55502 . . .
C46 C44 C45 C43 112(6) ? 55502 . . .
C46 C44 C45 C46 46(6) ? 55502 . . .
C46 C44 C45 C47 -3(6) ? 55502 . . .
C45 C44 C47 C44 -128(8) ? . . . 55502
C45 C44 C47 C46 -68(8) ? . . . .
C45 C44 C47 C46 -177(7) ? . . . 55502
C47 C44 C45 C41 170(6) ? . . . .
C47 C44 C45 C42 136(7) ? . . . .
C47 C44 C45 C43 114(5) ? . . . .
C47 C44 C45 C46 49(5) ? . . . .
C45 C44 C47 C44 48(9) ? . . 55502 55502
C45 C44 C47 C45 101(10) ? . . 55502 55502
C45 C44 C47 C46 102(8) ? . . 55502 55502
C45 C44 C47 C46 4(6) ? . . 55502 .
C47 C44 C45 C41 117(7) ? 55502 . . .
C47 C44 C45 C42 83(8) ? 55502 . . .
C47 C44 C45 C43 62(6) ? 55502 . . .
C47 C44 C45 C46 -4(6) ? 55502 . . .
C47 C44 C45 C47 -53(6) ? 55502 . . .
C46 C44 C46 C43 64(19) ? . . 55502 55502
C46 C44 C46 C45 -59(13) ? . . 55502 55502
C46 C44 C46 C47 -59(8) ? . . 55502 55502
C46 C44 C46 C47 42(6) ? . . 55502 .
C46 C44 C46 C43 155(7) ? 55502 . . .
C46 C44 C46 C45 -135(7) ? 55502 . . .
C46 C44 C46 C47 -50(7) ? 55502 . . .
C46 C44 C46 C47 49(6) ? 55502 . . 55502
C46 C44 C47 C44 -60(8) ? . . . 55502
C46 C44 C47 C45 68(8) ? . . . .
C46 C44 C47 C46 -109(9) ? . . . 55502
C47 C44 C46 C43 -155(10) ? . . . .
C47 C44 C46 C45 -85(8) ? . . . .
C47 C44 C46 C44 50(7) ? . . . 55502
C47 C44 C46 C47 99(8) ? . . . 55502
C46 C44 C47 C44 45(6) ? . . 55502 55502
C46 C44 C47 C45 98(9) ? . . 55502 55502
C46 C44 C47 C46 98(8) ? . . 55502 55502
C47 C44 C46 C43 106(7) ? 55502 . . .
C47 C44 C46 C45 176(7) ? 55502 . . .
C47 C44 C46 C47 -99(8) ? 55502 . . .
C47 C44 C46 C44 -49(7) ? 55502 . . 55502
C46 C44 C47 C44 49(7) ? 55502 . . 55502
C46 C44 C47 C45 177(7) ? 55502 . . .
C46 C44 C47 C46 109(9) ? 55502 . . .
C47 C44 C46 C43 22(17) ? . . 55502 55502
C47 C44 C46 C44 -42(6) ? . . 55502 55502
C47 C44 C46 C45 -101(14) ? . . 55502 55502
C47 C44 C46 C47 -101(8) ? . . 55502 55502
C46 C44 C47 C44 -53(7) ? 55502 . 55502 55502
C46 C44 C47 C45 -0(7) ? 55502 . 55502 55502
C46 C44 C47 C46 -98(8) ? 55502 . 55502 .
C47 C44 C46 C43 123(21) ? 55502 . 55502 55502
C47 C44 C46 C44 59(7) ? 55502 . 55502 55502
C47 C44 C46 C45 0(10) ? 55502 . 55502 55502
C47 C44 C46 C47 101(8) ? 55502 . 55502 .
C47 C44 C47 C45 53(9) ? . . 55502 55502
C47 C44 C47 C46 53(7) ? . . 55502 55502
C47 C44 C47 C46 -45(6) ? . . 55502 .
C47 C44 C47 C45 128(7) ? 55502 . . .
C47 C44 C47 C46 60(8) ? 55502 . . .
C47 C44 C47 C46 -49(7) ? 55502 . . 55502
C41 C45 C46 C43 -6(8) ? . . . .
C41 C45 C46 C44 -83(8) ? . . . .
C41 C45 C46 C47 -162(9) ? . . . .
C41 C45 C46 C44 -162(10) ? . . . 55502
C41 C45 C46 C47 -79(10) ? . . . 55502
C41 C45 C47 C44 -31(20) ? . . . .
C41 C45 C47 C44 50(27) ? . . . 55502
C41 C45 C47 C46 50(22) ? . . . .
C41 C45 C47 C46 -28(24) ? . . . 55502
C42 C45 C46 C43 -42(5) ? . . . .
C42 C45 C46 C44 -119(6) ? . . . .
C42 C45 C46 C47 161(8) ? . . . .
C42 C45 C46 C44 162(10) ? . . . 55502
C42 C45 C46 C47 -115(8) ? . . . 55502
C42 C45 C47 C44 -110(10) ? . . . .
C42 C45 C47 C44 -30(17) ? . . . 55502
C42 C45 C47 C46 -29(12) ? . . . .
C42 C45 C47 C46 -107(11) ? . . . 55502
C43 C45 C46 C44 -76(5) ? . . . .
C43 C45 C46 C47 -156(9) ? . . . .
C43 C45 C46 C44 -156(14) ? . . . 55502
C43 C45 C46 C47 -73(8) ? . . . 55502
C43 C45 C47 C44 -60(5) ? . . . .
C43 C45 C47 C44 21(12) ? . . . 55502
C43 C45 C47 C46 21(8) ? . . . .
C43 C45 C47 C46 -57(8) ? . . . 55502
C44 C45 C46 C43 76(5) ? . . . .
C44 C45 C46 C47 -80(7) ? . . . .
C44 C45 C46 C44 -79(11) ? . . . 55502
C44 C45 C46 C47 4(7) ? . . . 55502
C44 C45 C47 C44 81(10) ? . . . 55502
C44 C45 C47 C46 81(8) ? . . . .
C44 C45 C47 C46 3(7) ? . . . 55502
C46 C45 C47 C44 -81(8) ? . . . .
C46 C45 C47 C44 -0(8) ? . . . 55502
C46 C45 C47 C46 -78(9) ? . . . 55502
C47 C45 C46 C43 156(9) ? . . . .
C47 C45 C46 C44 80(7) ? . . . .
C47 C45 C46 C44 0(8) ? . . . 55502
C47 C45 C46 C47 83(9) ? . . . 55502
C43 C46 C47 C44 30(11) ? . . . .
C43 C46 C47 C44 152(13) ? . . . 55502
C43 C46 C47 C45 -28(11) ? . . . .
C43 C46 C47 C46 86(13) ? . . . 55502
C43 C46 C47 C44 -59(5) ? . . 55502 .
C43 C46 C47 C44 171(7) ? . . 55502 55502
C43 C46 C47 C45 174(6) ? . . 55502 55502
C43 C46 C47 C46 -131(7) ? . . 55502 55502
C44 C46 C47 C44 122(7) ? . . . 55502
C44 C46 C47 C45 -58(5) ? . . . .
C44 C46 C47 C46 56(6) ? . . . 55502
C44 C46 C47 C44 -130(6) ? . . 55502 55502
C44 C46 C47 C45 -127(7) ? . . 55502 55502
C44 C46 C47 C46 -73(7) ? . . 55502 55502
C44 C46 C47 C44 -122(7) ? 55502 . . .
C44 C46 C47 C45 -180(6) ? 55502 . . .
C44 C46 C47 C46 -67(6) ? 55502 . . 55502
C44 C46 C47 C44 130(6) ? 55502 . 55502 .
C44 C46 C47 C45 3(6) ? 55502 . 55502 55502
C44 C46 C47 C46 58(6) ? 55502 . 55502 55502
C45 C46 C47 C44 58(5) ? . . . .
C45 C46 C47 C44 180(6) ? . . . 55502
C45 C46 C47 C46 113(7) ? . . . 55502
C45 C46 C47 C44 -4(7) ? . . 55502 .
C45 C46 C47 C44 -134(8) ? . . 55502 55502
C45 C46 C47 C45 -131(7) ? . . 55502 55502
C45 C46 C47 C46 -76(9) ? . . 55502 55502
C47 C46 C47 C44 73(7) ? . . 55502 .
C47 C46 C47 C44 -58(6) ? . . 55502 55502
C47 C46 C47 C45 -55(8) ? . . 55502 55502
C47 C46 C47 C44 -56(6) ? 55502 . . .
C47 C46 C47 C44 67(6) ? 55502 . . 55502
C47 C46 C47 C45 -113(7) ? 55502 . . .
C4 C5 C7 C8 29.0(16) ? . . . .
C18 C19 C2 C3 147.7(8) ? . . . .
C9 C10 C12 C13 -34.9(17) ? . . . .
C14 C15 C16 C17 -168.6(9) ? . . . .
